data_7016128
loop_
_publ_author_name
'Page, Michael J.'
'Mahon, Mary F.'
'Whittlesey, Michael K.'

_publ_section_title
;
 Formation and reactivity of the cyclometallated N-heterocyclic carbene
 complexes [Ru(NHC)'(dppe)(CO)H].
;
_journal_issue 31
_journal_name_full 'Dalton transactions (Cambridge, England : 2003)'
_journal_page_first 7858
_journal_page_last 7865
_journal_paper_doi 10.1039/c1dt10299k
_journal_volume 40
_journal_year 2011
_chemical_formula_sum 'C38 H43 Cl N2 O P2 Ru'
_chemical_formula_weight 742.20
_chemical_name_systematic
;
?
;
_space_group_IT_number 14
_symmetry_cell_setting monoclinic
_symmetry_space_group_name_Hall '-P 2ybc'
_symmetry_space_group_name_H-M 'P 1 21/c 1'
_atom_sites_solution_hydrogens geom
_atom_sites_solution_primary direct
_atom_sites_solution_secondary difmap
_audit_creation_method SHELXL-97
_cell_angle_alpha 90.00
_cell_angle_beta 107.509(1)
_cell_angle_gamma 90.00
_cell_formula_units_Z 4
_cell_length_a 14.7400(2)
_cell_length_b 10.6990(2)
_cell_length_c 22.8980(4)
_cell_measurement_reflns_used 73187
_cell_measurement_temperature 150(2)
_cell_measurement_theta_max 27.103
_cell_measurement_theta_min 2.910
_cell_volume 3443.79(10)
_computing_cell_refinement 'HKL Scalepack (Otwinowski & Minor 1997)'
_computing_data_collection 'Collect (Bruker AXS BV, 1997-2004)'
_computing_data_reduction 'Denzo & Scalepack (Otwinowski & Minor, 1997)'
_computing_molecular_graphics 'ORTEX (P.McArdle, 1995)'
_computing_publication_material 'SHELXL-97/2 (Sheldrick,1997)'
_computing_structure_refinement 'SHELXL-97 (Sheldrick, 1997)'
_computing_structure_solution 'SHELXS-97 (Sheldrick, 1990)'
_diffrn_ambient_temperature 150(2)
_diffrn_measured_fraction_theta_full 0.995
_diffrn_measured_fraction_theta_max 0.995
_diffrn_measurement_device_type '95mm CCD camera on \k-goniostat'
_diffrn_measurement_method CCD
_diffrn_radiation_monochromator graphite
_diffrn_radiation_source 'fine-focus sealed tube'
_diffrn_radiation_type MoK\a
_diffrn_radiation_wavelength 0.71073
_diffrn_reflns_av_R_equivalents 0.0813
_diffrn_reflns_av_sigmaI/netI 0.0498
_diffrn_reflns_limit_h_max 18
_diffrn_reflns_limit_h_min -18
_diffrn_reflns_limit_k_max 13
_diffrn_reflns_limit_k_min -13
_diffrn_reflns_limit_l_max 29
_diffrn_reflns_limit_l_min -29
_diffrn_reflns_number 47231
_diffrn_reflns_theta_full 27.08
_diffrn_reflns_theta_max 27.08
_diffrn_reflns_theta_min 3.81
_exptl_absorpt_coefficient_mu 0.659
_exptl_absorpt_correction_T_max 0.88
_exptl_absorpt_correction_T_min 0.75
_exptl_absorpt_correction_type multi-scan
_exptl_absorpt_process_details
;
multi-scan from symmetry-related measurements
Sortav (Blessing 1995)
;
_exptl_crystal_colour Colourless
_exptl_crystal_density_diffrn 1.432
_exptl_crystal_density_method 'not measured'
_exptl_crystal_description Block
_exptl_crystal_F_000 1536
_exptl_crystal_size_max 0.20
_exptl_crystal_size_mid 0.15
_exptl_crystal_size_min 0.12
_refine_diff_density_max 0.863
_refine_diff_density_min -0.618
_refine_diff_density_rms 0.088
_refine_ls_extinction_method none
_refine_ls_goodness_of_fit_ref 1.065
_refine_ls_hydrogen_treatment mixed
_refine_ls_matrix_type full
_refine_ls_number_parameters 420
_refine_ls_number_reflns 7542
_refine_ls_number_restraints 3
_refine_ls_restrained_S_all 1.065
_refine_ls_R_factor_all 0.0635
_refine_ls_R_factor_gt 0.0403
_refine_ls_shift/su_max 0.001
_refine_ls_shift/su_mean 0.000
_refine_ls_structure_factor_coef Fsqd
_refine_ls_weighting_details 'calc w=1/[\s^2^(Fo^2^)+(0.0412P)^2^+4.3252P] where P=(Fo^2^+2Fc^2^)/3'
_refine_ls_weighting_scheme calc
_refine_ls_wR_factor_gt 0.0924
_refine_ls_wR_factor_ref 0.1041
_reflns_number_gt 5771
_reflns_number_total 7542
_reflns_threshold_expression >2sigma(I)
_cod_data_source_file c1dt10299k.txt
_cod_data_source_block h08mkw11
_cod_depositor_comments
;
The following automatic conversions were performed:

'_symmetry_cell_setting' value 'Monoclinic' changed to 'monoclinic'
according to /home/saulius/struct/CIF-dictionaries/cif_core.dic
dictionary named 'cif_core.dic' version 2.4.1 from
2010-06-29.

'_exptl_absorpt_correction_type' value 'Multi-Scan'
changed to 'multi-scan' according to
/home/saulius/struct/CIF-dictionaries/cif_core.dic dictionary named
'cif_core.dic' version 2.4.1 from 2010-06-29.

Automatic conversion script
Id: cif_fix_values 1715 2011-07-08 13:25:40Z adriana 
;
_cod_original_sg_symbol_H-M P21/c
_cod_database_code 7016128

loop_
_symmetry_equiv_pos_as_xyz
'x, y, z'
'-x, y+1/2, -z+1/2'
'-x, -y, -z'
'x, -y-1/2, z-1/2'

loop_
_atom_site_label
_atom_site_type_symbol
_atom_site_fract_x
_atom_site_fract_y
_atom_site_fract_z
_atom_site_U_iso_or_equiv
_atom_site_adp_type
_atom_site_occupancy
_atom_site_symmetry_multiplicity
_atom_site_calc_flag
_atom_site_refinement_flags
_atom_site_disorder_assembly
_atom_site_disorder_group
Ru1 Ru 0.243210(17) 0.21810(2) 0.334364(11) 0.02303(8) Uani 1 1 d . . .
Cl1 Cl 0.41136(6) 0.28442(8) 0.38179(4) 0.03363(19) Uani 1 1 d . . .
P1 P 0.19814(6) 0.39072(7) 0.26769(4) 0.02504(18) Uani 1 1 d . . .
P2 P 0.20407(6) 0.35540(8) 0.40622(4) 0.02537(18) Uani 1 1 d . . .
O1 O 0.04626(18) 0.1234(2) 0.28453(11) 0.0389(6) Uani 1 1 d . . .
N1 N 0.30661(19) -0.0058(2) 0.43506(11) 0.0280(6) Uani 1 1 d . . .
N2 N 0.31019(18) -0.0426(2) 0.34350(12) 0.0266(6) Uani 1 1 d . . .
C1 C 0.1216(3) 0.1593(3) 0.30328(14) 0.0291(7) Uani 1 1 d . . .
C2 C 0.2873(2) 0.0469(3) 0.37862(14) 0.0262(7) Uani 1 1 d . . .
C3 C 0.3434(2) -0.1275(3) 0.43481(15) 0.0319(7) Uani 1 1 d . . .
C4 C 0.3454(2) -0.1492(3) 0.37677(15) 0.0309(7) Uani 1 1 d . . .
C5 C 0.2912(2) -0.0227(3) 0.27725(14) 0.0296(7) Uani 1 1 d . . .
H5 H 0.3453 -0.0587 0.2649 0.036 Uiso 1 1 calc R . .
C6 C 0.2010(3) -0.0873(3) 0.24118(16) 0.0376(8) Uani 1 1 d . . .
H6A H 0.2026 -0.1747 0.2544 0.056 Uiso 1 1 calc R . .
H6B H 0.1955 -0.0843 0.1975 0.056 Uiso 1 1 calc R . .
H6C H 0.1462 -0.0451 0.2482 0.056 Uiso 1 1 calc R . .
C7 C 0.2892(3) 0.1177(3) 0.26675(15) 0.0302(7) Uani 1 1 d D . .
C8 C 0.3017(3) 0.0650(3) 0.48894(15) 0.0328(8) Uani 1 1 d D . .
C9 C 0.4004(3) 0.0979(4) 0.53086(16) 0.0434(9) Uani 1 1 d . . .
H9A H 0.4346 0.0210 0.5475 0.065 Uiso 1 1 calc R . .
H9B H 0.3943 0.1504 0.5646 0.065 Uiso 1 1 calc R . .
H9C H 0.4356 0.1434 0.5075 0.065 Uiso 1 1 calc R . .
C10 C 0.2386(3) 0.0024(4) 0.52268(17) 0.0430(9) Uani 1 1 d . . .
H10A H 0.1776 -0.0205 0.4932 0.065 Uiso 1 1 calc R . .
H10B H 0.2277 0.0605 0.5529 0.065 Uiso 1 1 calc R . .
H10C H 0.2703 -0.0730 0.5435 0.065 Uiso 1 1 calc R . .
C11 C 0.3707(3) -0.2144(3) 0.48872(16) 0.0408(9) Uani 1 1 d . . .
H11A H 0.3133 -0.2436 0.4976 0.061 Uiso 1 1 calc R . .
H11B H 0.4116 -0.1701 0.5245 0.061 Uiso 1 1 calc R . .
H11C H 0.4052 -0.2861 0.4793 0.061 Uiso 1 1 calc R . .
C12 C 0.3843(3) -0.2572(3) 0.35078(17) 0.0388(8) Uani 1 1 d . . .
H12A H 0.4128 -0.3174 0.3834 0.058 Uiso 1 1 calc R . .
H12B H 0.4329 -0.2275 0.3328 0.058 Uiso 1 1 calc R . .
H12C H 0.3328 -0.2978 0.3190 0.058 Uiso 1 1 calc R . .
C13 C 0.2815(2) 0.4761(3) 0.23678(14) 0.0306(7) Uani 1 1 d . . .
C14 C 0.3732(3) 0.4331(4) 0.24557(17) 0.0405(9) Uani 1 1 d . . .
H14 H 0.3942 0.3587 0.2683 0.049 Uiso 1 1 calc R . .
C15 C 0.4350(3) 0.4994(4) 0.22094(19) 0.0508(10) Uani 1 1 d . . .
H15 H 0.4976 0.4688 0.2268 0.061 Uiso 1 1 calc R . .
C16 C 0.4068(3) 0.6081(4) 0.18840(17) 0.0472(10) Uani 1 1 d . . .
H16 H 0.4497 0.6529 0.1725 0.057 Uiso 1 1 calc R . .
C17 C 0.3153(3) 0.6508(4) 0.17928(16) 0.0426(9) Uani 1 1 d . . .
H17 H 0.2949 0.7257 0.1569 0.051 Uiso 1 1 calc R . .
C18 C 0.2528(3) 0.5851(3) 0.20261(15) 0.0341(8) Uani 1 1 d . . .
H18 H 0.1895 0.6145 0.1952 0.041 Uiso 1 1 calc R . .
C19 C 0.1011(2) 0.3595(3) 0.19705(14) 0.0268(7) Uani 1 1 d . . .
C20 C 0.1197(3) 0.3387(3) 0.14193(15) 0.0344(8) Uani 1 1 d . . .
H20 H 0.1832 0.3433 0.1402 0.041 Uiso 1 1 calc R . .
C21 C 0.0464(3) 0.3113(3) 0.08954(16) 0.0396(9) Uani 1 1 d . . .
H21 H 0.0599 0.2980 0.0520 0.048 Uiso 1 1 calc R . .
C22 C -0.0464(3) 0.3031(3) 0.09139(17) 0.0409(9) Uani 1 1 d . . .
H22 H -0.0962 0.2832 0.0553 0.049 Uiso 1 1 calc R . .
C23 C -0.0667(3) 0.3235(3) 0.14516(17) 0.0375(8) Uani 1 1 d . . .
H23 H -0.1305 0.3199 0.1463 0.045 Uiso 1 1 calc R . .
C24 C 0.0073(2) 0.3498(3) 0.19831(16) 0.0328(7) Uani 1 1 d . . .
H24 H -0.0064 0.3613 0.2359 0.039 Uiso 1 1 calc R . .
C25 C 0.1498(2) 0.5144(3) 0.30636(14) 0.0300(7) Uani 1 1 d . . .
H25A H 0.1560 0.5969 0.2884 0.036 Uiso 1 1 calc R . .
H25B H 0.0815 0.4988 0.3008 0.036 Uiso 1 1 calc R . .
C26 C 0.2054(2) 0.5134(3) 0.37445(14) 0.0294(7) Uani 1 1 d . . .
H26A H 0.1766 0.5735 0.3966 0.035 Uiso 1 1 calc R . .
H26B H 0.2719 0.5395 0.3800 0.035 Uiso 1 1 calc R . .
C27 C 0.0840(2) 0.3385(3) 0.41301(14) 0.0319(7) Uani 1 1 d . . .
C28 C 0.0277(3) 0.4402(4) 0.41890(17) 0.0424(9) Uani 1 1 d . . .
H28 H 0.0504 0.5228 0.4175 0.051 Uiso 1 1 calc R . .
C29 C -0.0603(3) 0.4217(5) 0.42674(18) 0.0533(11) Uani 1 1 d . . .
H29 H -0.0975 0.4919 0.4307 0.064 Uiso 1 1 calc R . .
C30 C -0.0951(3) 0.3028(5) 0.42887(17) 0.0541(12) Uani 1 1 d . . .
H30 H -0.1560 0.2913 0.4343 0.065 Uiso 1 1 calc R . .
C31 C -0.0416(3) 0.2005(5) 0.42307(16) 0.0492(11) Uani 1 1 d . . .
H31 H -0.0651 0.1184 0.4248 0.059 Uiso 1 1 calc R . .
C32 C 0.0477(2) 0.2186(4) 0.41465(15) 0.0364(8) Uani 1 1 d . . .
H32 H 0.0842 0.1481 0.4100 0.044 Uiso 1 1 calc R . .
C33 C 0.2726(2) 0.3874(3) 0.48649(14) 0.0280(7) Uani 1 1 d . . .
C34 C 0.3626(2) 0.4431(3) 0.50049(15) 0.0331(7) Uani 1 1 d . . .
H34 H 0.3896 0.4607 0.4686 0.040 Uiso 1 1 calc R . .
C35 C 0.4125(3) 0.4728(3) 0.56033(17) 0.0402(9) Uani 1 1 d . . .
H35 H 0.4723 0.5137 0.5689 0.048 Uiso 1 1 calc R . .
C36 C 0.3765(3) 0.4438(4) 0.60777(17) 0.0476(10) Uani 1 1 d . . .
H36 H 0.4111 0.4642 0.6488 0.057 Uiso 1 1 calc R . .
C37 C 0.2902(3) 0.3850(4) 0.59484(16) 0.0484(10) Uani 1 1 d . . .
H37 H 0.2658 0.3626 0.6274 0.058 Uiso 1 1 calc R . .
C38 C 0.2376(3) 0.3576(4) 0.53474(15) 0.0393(8) Uani 1 1 d . . .
H38 H 0.1774 0.3181 0.5267 0.047 Uiso 1 1 calc R . .
H7A H 0.2536(18) 0.131(3) 0.2277(5) 0.020(8) Uiso 1 1 d D . .
H7B H 0.3476(10) 0.149(3) 0.2714(14) 0.024(9) Uiso 1 1 d D . .
H8 H 0.272(2) 0.1363(18) 0.4729(15) 0.041(10) Uiso 1 1 d D . .

loop_
_atom_site_aniso_label
_atom_site_aniso_U_11
_atom_site_aniso_U_22
_atom_site_aniso_U_33
_atom_site_aniso_U_23
_atom_site_aniso_U_13
_atom_site_aniso_U_12
Ru1 0.02396(14) 0.02308(13) 0.02128(13) -0.00031(10) 0.00562(10) 0.00087(10)
Cl1 0.0289(4) 0.0374(4) 0.0326(4) -0.0020(3) 0.0061(3) -0.0019(3)
P1 0.0252(4) 0.0253(4) 0.0239(4) 0.0012(3) 0.0064(3) 0.0018(3)
P2 0.0266(4) 0.0256(4) 0.0239(4) -0.0013(3) 0.0076(3) 0.0002(3)
O1 0.0356(14) 0.0377(14) 0.0388(14) -0.0017(11) 0.0042(11) -0.0042(11)
N1 0.0299(15) 0.0271(14) 0.0248(13) 0.0007(11) 0.0047(11) -0.0012(11)
N2 0.0258(14) 0.0255(13) 0.0276(13) -0.0007(11) 0.0065(11) 0.0004(11)
C1 0.037(2) 0.0270(16) 0.0241(16) 0.0018(13) 0.0111(15) 0.0052(15)
C2 0.0261(16) 0.0252(16) 0.0268(16) -0.0009(13) 0.0072(13) -0.0009(13)
C3 0.0297(18) 0.0268(17) 0.0343(18) 0.0018(14) 0.0020(14) 0.0011(13)
C4 0.0304(18) 0.0234(16) 0.0361(18) -0.0001(14) 0.0057(15) -0.0013(13)
C5 0.0336(18) 0.0314(17) 0.0245(16) -0.0022(13) 0.0097(14) 0.0039(14)
C6 0.043(2) 0.0340(19) 0.0328(18) -0.0059(15) 0.0073(16) -0.0007(16)
C7 0.0332(19) 0.0311(17) 0.0263(16) 0.0010(14) 0.0089(15) 0.0012(15)
C8 0.041(2) 0.0326(18) 0.0239(16) -0.0013(14) 0.0083(15) 0.0017(16)
C9 0.048(2) 0.043(2) 0.0341(19) -0.0046(16) 0.0052(17) -0.0035(18)
C10 0.054(2) 0.043(2) 0.0359(19) 0.0022(16) 0.0199(18) -0.0032(18)
C11 0.049(2) 0.0344(19) 0.0352(19) 0.0083(16) 0.0066(17) 0.0017(17)
C12 0.043(2) 0.0305(18) 0.041(2) -0.0013(15) 0.0104(17) 0.0049(15)
C13 0.0316(18) 0.0332(18) 0.0259(16) -0.0019(14) 0.0068(14) -0.0034(14)
C14 0.035(2) 0.046(2) 0.043(2) 0.0087(17) 0.0149(16) -0.0001(16)
C15 0.030(2) 0.068(3) 0.057(3) 0.010(2) 0.0168(19) 0.0009(19)
C16 0.044(2) 0.061(3) 0.038(2) 0.0051(19) 0.0154(18) -0.017(2)
C17 0.054(2) 0.043(2) 0.0316(18) 0.0028(16) 0.0137(17) -0.0084(18)
C18 0.0372(19) 0.0337(18) 0.0309(17) 0.0002(14) 0.0094(15) -0.0025(15)
C19 0.0291(17) 0.0229(15) 0.0257(15) 0.0012(12) 0.0041(13) 0.0028(13)
C20 0.0366(19) 0.0360(18) 0.0315(18) 0.0006(15) 0.0115(15) -0.0004(15)
C21 0.047(2) 0.044(2) 0.0268(17) -0.0059(15) 0.0095(16) 0.0002(17)
C22 0.040(2) 0.039(2) 0.0354(19) -0.0009(16) -0.0015(16) 0.0003(16)
C23 0.0345(19) 0.0315(18) 0.044(2) -0.0028(15) 0.0088(16) 0.0002(15)
C24 0.0304(18) 0.0340(18) 0.0335(18) -0.0018(14) 0.0085(15) 0.0037(14)
C25 0.0339(18) 0.0266(16) 0.0288(16) 0.0002(13) 0.0084(14) 0.0060(14)
C26 0.0361(18) 0.0257(16) 0.0262(16) -0.0016(13) 0.0093(14) 0.0016(14)
C27 0.0287(18) 0.044(2) 0.0219(16) -0.0035(14) 0.0064(14) 0.0002(15)
C28 0.038(2) 0.048(2) 0.040(2) -0.0100(17) 0.0107(17) 0.0025(17)
C29 0.035(2) 0.084(3) 0.040(2) -0.014(2) 0.0097(17) 0.015(2)
C30 0.030(2) 0.100(4) 0.032(2) -0.004(2) 0.0088(17) -0.006(2)
C31 0.038(2) 0.076(3) 0.0306(19) 0.0039(19) 0.0062(17) -0.018(2)
C32 0.0323(18) 0.047(2) 0.0298(17) 0.0005(16) 0.0094(15) -0.0045(17)
C33 0.0297(17) 0.0267(16) 0.0267(16) -0.0036(13) 0.0074(14) 0.0029(13)
C34 0.0339(19) 0.0314(18) 0.0338(18) -0.0023(14) 0.0098(15) -0.0035(14)
C35 0.035(2) 0.0363(19) 0.042(2) -0.0034(16) 0.0013(16) -0.0026(16)
C36 0.054(3) 0.052(2) 0.0297(19) -0.0112(17) 0.0016(18) 0.001(2)
C37 0.053(2) 0.067(3) 0.0281(18) -0.0054(18) 0.0153(17) 0.001(2)
C38 0.037(2) 0.049(2) 0.0308(18) -0.0036(16) 0.0094(16) -0.0028(17)

loop_
_atom_type_symbol
_atom_type_description
_atom_type_scat_dispersion_real
_atom_type_scat_dispersion_imag
_atom_type_scat_source
C C 0.0033 0.0016 'International Tables Vol C Tables 4.2.6.8 and 6.1.1.4'
H H 0.0000 0.0000 'International Tables Vol C Tables 4.2.6.8 and 6.1.1.4'
O O 0.0106 0.0060 'International Tables Vol C Tables 4.2.6.8 and 6.1.1.4'
N N 0.0061 0.0033 'International Tables Vol C Tables 4.2.6.8 and 6.1.1.4'
Cl Cl 0.1484 0.1585 'International Tables Vol C Tables 4.2.6.8 and 6.1.1.4'
P P 0.1023 0.0942 'International Tables Vol C Tables 4.2.6.8 and 6.1.1.4'
Ru Ru -1.2594 0.8363 'International Tables Vol C Tables 4.2.6.8 and 6.1.1.4'

loop_
_geom_angle_atom_site_label_1
_geom_angle_atom_site_label_2
_geom_angle_atom_site_label_3
_geom_angle
_geom_angle_site_symmetry_1
_geom_angle_site_symmetry_3
_geom_angle_publ_flag
C1 Ru1 C2 90.73(13) . . ?
C1 Ru1 C7 91.86(14) . . ?
C2 Ru1 C7 78.07(12) . . ?
C1 Ru1 P1 88.01(10) . . ?
C2 Ru1 P1 168.72(9) . . ?
C7 Ru1 P1 90.76(9) . . ?
C1 Ru1 P2 93.87(10) . . ?
C2 Ru1 P2 107.84(9) . . ?
C7 Ru1 P2 171.70(10) . . ?
P1 Ru1 P2 83.43(3) . . ?
C1 Ru1 Cl1 175.75(10) . . ?
C2 Ru1 Cl1 85.13(9) . . ?
C7 Ru1 Cl1 88.19(10) . . ?
P1 Ru1 Cl1 96.23(3) . . ?
P2 Ru1 Cl1 86.54(3) . . ?
C13 P1 C19 100.67(14) . . ?
C13 P1 C25 103.15(15) . . ?
C19 P1 C25 103.95(15) . . ?
C13 P1 Ru1 123.23(11) . . ?
C19 P1 Ru1 114.82(10) . . ?
C25 P1 Ru1 108.91(10) . . ?
C27 P2 C26 104.45(16) . . ?
C27 P2 C33 100.77(14) . . ?
C26 P2 C33 98.96(14) . . ?
C27 P2 Ru1 115.80(11) . . ?
C26 P2 Ru1 104.91(11) . . ?
C33 P2 Ru1 128.62(11) . . ?
C2 N1 C3 110.4(3) . . ?
C2 N1 C8 122.4(3) . . ?
C3 N1 C8 126.6(3) . . ?
C2 N2 C4 112.0(3) . . ?
C2 N2 C5 120.3(3) . . ?
C4 N2 C5 127.6(3) . . ?
O1 C1 Ru1 179.4(3) . . ?
N2 C2 N1 104.7(3) . . ?
N2 C2 Ru1 115.2(2) . . ?
N1 C2 Ru1 140.0(2) . . ?
C4 C3 N1 106.4(3) . . ?
C4 C3 C11 128.3(3) . . ?
N1 C3 C11 125.2(3) . . ?
C3 C4 N2 106.5(3) . . ?
C3 C4 C12 130.3(3) . . ?
N2 C4 C12 123.0(3) . . ?
N2 C5 C6 111.2(3) . . ?
N2 C5 C7 107.1(3) . . ?
C6 C5 C7 113.3(3) . . ?
N2 C5 H5 108.4 . . ?
C6 C5 H5 108.4 . . ?
C7 C5 H5 108.4 . . ?
C5 C6 H6A 109.5 . . ?
C5 C6 H6B 109.5 . . ?
H6A C6 H6B 109.5 . . ?
C5 C6 H6C 109.5 . . ?
H6A C6 H6C 109.5 . . ?
H6B C6 H6C 109.5 . . ?
C5 C7 Ru1 112.0(2) . . ?
C5 C7 H7A 107(2) . . ?
Ru1 C7 H7A 115(2) . . ?
C5 C7 H7B 112(2) . . ?
Ru1 C7 H7B 103(2) . . ?
H7A C7 H7B 108(3) . . ?
N1 C8 C9 111.7(3) . . ?
N1 C8 C10 112.9(3) . . ?
C9 C8 C10 113.1(3) . . ?
N1 C8 H8 104(2) . . ?
C9 C8 H8 108(2) . . ?
C10 C8 H8 106(2) . . ?
C8 C9 H9A 109.5 . . ?
C8 C9 H9B 109.5 . . ?
H9A C9 H9B 109.5 . . ?
C8 C9 H9C 109.5 . . ?
H9A C9 H9C 109.5 . . ?
H9B C9 H9C 109.5 . . ?
C8 C10 H10A 109.5 . . ?
C8 C10 H10B 109.5 . . ?
H10A C10 H10B 109.5 . . ?
C8 C10 H10C 109.5 . . ?
H10A C10 H10C 109.5 . . ?
H10B C10 H10C 109.5 . . ?
C3 C11 H11A 109.5 . . ?
C3 C11 H11B 109.5 . . ?
H11A C11 H11B 109.5 . . ?
C3 C11 H11C 109.5 . . ?
H11A C11 H11C 109.5 . . ?
H11B C11 H11C 109.5 . . ?
C4 C12 H12A 109.5 . . ?
C4 C12 H12B 109.5 . . ?
H12A C12 H12B 109.5 . . ?
C4 C12 H12C 109.5 . . ?
H12A C12 H12C 109.5 . . ?
H12B C12 H12C 109.5 . . ?
C14 C13 C18 118.5(3) . . ?
C14 C13 P1 121.1(3) . . ?
C18 C13 P1 120.4(3) . . ?
C13 C14 C15 119.8(4) . . ?
C13 C14 H14 120.1 . . ?
C15 C14 H14 120.1 . . ?
C16 C15 C14 121.3(4) . . ?
C16 C15 H15 119.3 . . ?
C14 C15 H15 119.3 . . ?
C15 C16 C17 118.9(4) . . ?
C15 C16 H16 120.5 . . ?
C17 C16 H16 120.5 . . ?
C16 C17 C18 120.4(4) . . ?
C16 C17 H17 119.8 . . ?
C18 C17 H17 119.8 . . ?
C17 C18 C13 120.9(3) . . ?
C17 C18 H18 119.5 . . ?
C13 C18 H18 119.5 . . ?
C20 C19 C24 118.4(3) . . ?
C20 C19 P1 120.9(3) . . ?
C24 C19 P1 120.6(2) . . ?
C21 C20 C19 120.4(3) . . ?
C21 C20 H20 119.8 . . ?
C19 C20 H20 119.8 . . ?
C20 C21 C22 120.6(3) . . ?
C20 C21 H21 119.7 . . ?
C22 C21 H21 119.7 . . ?
C23 C22 C21 120.2(3) . . ?
C23 C22 H22 119.9 . . ?
C21 C22 H22 119.9 . . ?
C22 C23 C24 119.4(3) . . ?
C22 C23 H23 120.3 . . ?
C24 C23 H23 120.3 . . ?
C19 C24 C23 121.1(3) . . ?
C19 C24 H24 119.5 . . ?
C23 C24 H24 119.5 . . ?
C26 C25 P1 108.5(2) . . ?
C26 C25 H25A 110.0 . . ?
P1 C25 H25A 110.0 . . ?
C26 C25 H25B 110.0 . . ?
P1 C25 H25B 110.0 . . ?
H25A C25 H25B 108.4 . . ?
C25 C26 P2 110.1(2) . . ?
C25 C26 H26A 109.6 . . ?
P2 C26 H26A 109.6 . . ?
C25 C26 H26B 109.6 . . ?
P2 C26 H26B 109.6 . . ?
H26A C26 H26B 108.2 . . ?
C32 C27 C28 118.0(3) . . ?
C32 C27 P2 118.8(3) . . ?
C28 C27 P2 123.2(3) . . ?
C29 C28 C27 120.7(4) . . ?
C29 C28 H28 119.6 . . ?
C27 C28 H28 119.6 . . ?
C28 C29 C30 120.9(4) . . ?
C28 C29 H29 119.6 . . ?
C30 C29 H29 119.6 . . ?
C29 C30 C31 119.9(4) . . ?
C29 C30 H30 120.0 . . ?
C31 C30 H30 120.0 . . ?
C30 C31 C32 119.5(4) . . ?
C30 C31 H31 120.2 . . ?
C32 C31 H31 120.2 . . ?
C27 C32 C31 121.0(4) . . ?
C27 C32 H32 119.5 . . ?
C31 C32 H32 119.5 . . ?
C38 C33 C34 117.9(3) . . ?
C38 C33 P2 121.8(3) . . ?
C34 C33 P2 120.3(2) . . ?
C35 C34 C33 120.6(3) . . ?
C35 C34 H34 119.7 . . ?
C33 C34 H34 119.7 . . ?
C36 C35 C34 120.8(3) . . ?
C36 C35 H35 119.6 . . ?
C34 C35 H35 119.6 . . ?
C37 C36 C35 119.0(3) . . ?
C37 C36 H36 120.5 . . ?
C35 C36 H36 120.5 . . ?
C36 C37 C38 121.0(4) . . ?
C36 C37 H37 119.5 . . ?
C38 C37 H37 119.5 . . ?
C33 C38 C37 120.6(4) . . ?
C33 C38 H38 119.7 . . ?
C37 C38 H38 119.7 . . ?

loop_
_geom_bond_atom_site_label_1
_geom_bond_atom_site_label_2
_geom_bond_distance
_geom_bond_site_symmetry_2
_geom_bond_publ_flag
Ru1 C1 1.830(4) . ?
Ru1 C2 2.100(3) . ?
Ru1 C7 2.154(3) . ?
Ru1 P1 2.3606(8) . ?
Ru1 P2 2.4018(8) . ?
Ru1 Cl1 2.4913(8) . ?
P1 C13 1.836(3) . ?
P1 C19 1.839(3) . ?
P1 C25 1.850(3) . ?
P2 C27 1.832(3) . ?
P2 C26 1.843(3) . ?
P2 C33 1.843(3) . ?
O1 C1 1.130(4) . ?
N1 C2 1.359(4) . ?
N1 C3 1.412(4) . ?
N1 C8 1.468(4) . ?
N2 C2 1.356(4) . ?
N2 C4 1.383(4) . ?
N2 C5 1.473(4) . ?
C3 C4 1.358(5) . ?
C3 C11 1.500(5) . ?
C4 C12 1.492(5) . ?
C5 C6 1.506(5) . ?
C5 C7 1.521(5) . ?
C5 H5 1.0000 . ?
C6 H6A 0.9800 . ?
C6 H6B 0.9800 . ?
C6 H6C 0.9800 . ?
C7 H7A 0.902(14) . ?
C7 H7B 0.90(2) . ?
C8 C9 1.523(5) . ?
C8 C10 1.530(5) . ?
C8 H8 0.90(2) . ?
C9 H9A 0.9800 . ?
C9 H9B 0.9800 . ?
C9 H9C 0.9800 . ?
C10 H10A 0.9800 . ?
C10 H10B 0.9800 . ?
C10 H10C 0.9800 . ?
C11 H11A 0.9800 . ?
C11 H11B 0.9800 . ?
C11 H11C 0.9800 . ?
C12 H12A 0.9800 . ?
C12 H12B 0.9800 . ?
C12 H12C 0.9800 . ?
C13 C14 1.384(5) . ?
C13 C18 1.397(5) . ?
C14 C15 1.400(5) . ?
C14 H14 0.9500 . ?
C15 C16 1.375(6) . ?
C15 H15 0.9500 . ?
C16 C17 1.380(6) . ?
C16 H16 0.9500 . ?
C17 C18 1.388(5) . ?
C17 H17 0.9500 . ?
C18 H18 0.9500 . ?
C19 C20 1.388(5) . ?
C19 C24 1.394(5) . ?
C20 C21 1.383(5) . ?
C20 H20 0.9500 . ?
C21 C22 1.384(5) . ?
C21 H21 0.9500 . ?
C22 C23 1.369(5) . ?
C22 H22 0.9500 . ?
C23 C24 1.397(5) . ?
C23 H23 0.9500 . ?
C24 H24 0.9500 . ?
C25 C26 1.528(4) . ?
C25 H25A 0.9900 . ?
C25 H25B 0.9900 . ?
C26 H26A 0.9900 . ?
C26 H26B 0.9900 . ?
C27 C32 1.395(5) . ?
C27 C28 1.399(5) . ?
C28 C29 1.375(6) . ?
C28 H28 0.9500 . ?
C29 C30 1.379(7) . ?
C29 H29 0.9500 . ?
C30 C31 1.379(6) . ?
C30 H30 0.9500 . ?
C31 C32 1.400(5) . ?
C31 H31 0.9500 . ?
C32 H32 0.9500 . ?
C33 C38 1.389(5) . ?
C33 C34 1.401(5) . ?
C34 C35 1.383(5) . ?
C34 H34 0.9500 . ?
C35 C36 1.380(6) . ?
C35 H35 0.9500 . ?
C36 C37 1.369(6) . ?
C36 H36 0.9500 . ?
C37 C38 1.392(5) . ?
C37 H37 0.9500 . ?
C38 H38 0.9500 . ?

loop_
_geom_torsion_atom_site_label_1
_geom_torsion_atom_site_label_2
_geom_torsion_atom_site_label_3
_geom_torsion_atom_site_label_4
_geom_torsion
_geom_torsion_site_symmetry_1
_geom_torsion_site_symmetry_2
_geom_torsion_site_symmetry_3
_geom_torsion_site_symmetry_4
_geom_torsion_publ_flag
C1 Ru1 P1 C13 -151.04(16) . . . . ?
C2 Ru1 P1 C13 -67.3(5) . . . . ?
C7 Ru1 P1 C13 -59.21(16) . . . . ?
P2 Ru1 P1 C13 114.83(13) . . . . ?
Cl1 Ru1 P1 C13 29.06(13) . . . . ?
C1 Ru1 P1 C19 -27.88(15) . . . . ?
C2 Ru1 P1 C19 55.9(5) . . . . ?
C7 Ru1 P1 C19 63.95(15) . . . . ?
P2 Ru1 P1 C19 -122.01(12) . . . . ?
Cl1 Ru1 P1 C19 152.22(12) . . . . ?
C1 Ru1 P1 C25 88.17(15) . . . . ?
C2 Ru1 P1 C25 171.9(5) . . . . ?
C7 Ru1 P1 C25 180.00(15) . . . . ?
P2 Ru1 P1 C25 -5.96(12) . . . . ?
Cl1 Ru1 P1 C25 -91.73(12) . . . . ?
C1 Ru1 P2 C27 8.28(16) . . . . ?
C2 Ru1 P2 C27 -83.74(15) . . . . ?
C7 Ru1 P2 C27 141.7(6) . . . . ?
P1 Ru1 P2 C27 95.82(13) . . . . ?
Cl1 Ru1 P2 C27 -167.49(13) . . . . ?
C1 Ru1 P2 C26 -106.27(15) . . . . ?
C2 Ru1 P2 C26 161.72(14) . . . . ?
C7 Ru1 P2 C26 27.2(7) . . . . ?
P1 Ru1 P2 C26 -18.72(12) . . . . ?
Cl1 Ru1 P2 C26 77.96(12) . . . . ?
C1 Ru1 P2 C33 138.96(17) . . . . ?
C2 Ru1 P2 C33 46.95(17) . . . . ?
C7 Ru1 P2 C33 -87.6(7) . . . . ?
P1 Ru1 P2 C33 -133.49(14) . . . . ?
Cl1 Ru1 P2 C33 -36.80(14) . . . . ?
C2 Ru1 C1 O1 90(38) . . . . ?
C7 Ru1 C1 O1 169(100) . . . . ?
P1 Ru1 C1 O1 -101(38) . . . . ?
P2 Ru1 C1 O1 -17(38) . . . . ?
Cl1 Ru1 C1 O1 78(38) . . . . ?
C4 N2 C2 N1 -1.3(3) . . . . ?
C5 N2 C2 N1 175.0(3) . . . . ?
C4 N2 C2 Ru1 175.4(2) . . . . ?
C5 N2 C2 Ru1 -8.2(4) . . . . ?
C3 N1 C2 N2 1.2(3) . . . . ?
C8 N1 C2 N2 173.1(3) . . . . ?
C3 N1 C2 Ru1 -174.2(3) . . . . ?
C8 N1 C2 Ru1 -2.4(5) . . . . ?
C1 Ru1 C2 N2 84.3(2) . . . . ?
C7 Ru1 C2 N2 -7.4(2) . . . . ?
P1 Ru1 C2 N2 0.9(6) . . . . ?
P2 Ru1 C2 N2 178.6(2) . . . . ?
Cl1 Ru1 C2 N2 -96.6(2) . . . . ?
C1 Ru1 C2 N1 -100.6(4) . . . . ?
C7 Ru1 C2 N1 167.7(4) . . . . ?
P1 Ru1 C2 N1 176.0(2) . . . . ?
P2 Ru1 C2 N1 -6.3(4) . . . . ?
Cl1 Ru1 C2 N1 78.5(4) . . . . ?
C2 N1 C3 C4 -0.7(4) . . . . ?
C8 N1 C3 C4 -172.1(3) . . . . ?
C2 N1 C3 C11 -178.7(3) . . . . ?
C8 N1 C3 C11 9.9(5) . . . . ?
N1 C3 C4 N2 -0.2(4) . . . . ?
C11 C3 C4 N2 177.8(3) . . . . ?
N1 C3 C4 C12 174.4(3) . . . . ?
C11 C3 C4 C12 -7.6(6) . . . . ?
C2 N2 C4 C3 1.0(4) . . . . ?
C5 N2 C4 C3 -175.0(3) . . . . ?
C2 N2 C4 C12 -174.1(3) . . . . ?
C5 N2 C4 C12 9.9(5) . . . . ?
C2 N2 C5 C6 -99.4(3) . . . . ?
C4 N2 C5 C6 76.3(4) . . . . ?
C2 N2 C5 C7 24.9(4) . . . . ?
C4 N2 C5 C7 -159.4(3) . . . . ?
N2 C5 C7 Ru1 -29.0(3) . . . . ?
C6 C5 C7 Ru1 93.9(3) . . . . ?
C1 Ru1 C7 C5 -69.8(2) . . . . ?
C2 Ru1 C7 C5 20.6(2) . . . . ?
P1 Ru1 C7 C5 -157.8(2) . . . . ?
P2 Ru1 C7 C5 156.6(5) . . . . ?
Cl1 Ru1 C7 C5 106.0(2) . . . . ?
C2 N1 C8 C9 -104.2(4) . . . . ?
C3 N1 C8 C9 66.3(4) . . . . ?
C2 N1 C8 C10 127.0(3) . . . . ?
C3 N1 C8 C10 -62.5(4) . . . . ?
C19 P1 C13 C14 -121.4(3) . . . . ?
C25 P1 C13 C14 131.3(3) . . . . ?
Ru1 P1 C13 C14 7.9(3) . . . . ?
C19 P1 C13 C18 57.2(3) . . . . ?
C25 P1 C13 C18 -50.0(3) . . . . ?
Ru1 P1 C13 C18 -173.5(2) . . . . ?
C18 C13 C14 C15 0.7(5) . . . . ?
P1 C13 C14 C15 179.4(3) . . . . ?
C13 C14 C15 C16 0.6(6) . . . . ?
C14 C15 C16 C17 -1.0(6) . . . . ?
C15 C16 C17 C18 0.0(6) . . . . ?
C16 C17 C18 C13 1.4(5) . . . . ?
C14 C13 C18 C17 -1.7(5) . . . . ?
P1 C13 C18 C17 179.6(3) . . . . ?
C13 P1 C19 C20 33.3(3) . . . . ?
C25 P1 C19 C20 139.8(3) . . . . ?
Ru1 P1 C19 C20 -101.3(3) . . . . ?
C13 P1 C19 C24 -150.1(3) . . . . ?
C25 P1 C19 C24 -43.5(3) . . . . ?
Ru1 P1 C19 C24 75.4(3) . . . . ?
C24 C19 C20 C21 1.1(5) . . . . ?
P1 C19 C20 C21 177.9(3) . . . . ?
C19 C20 C21 C22 -0.6(5) . . . . ?
C20 C21 C22 C23 0.8(6) . . . . ?
C21 C22 C23 C24 -1.5(5) . . . . ?
C20 C19 C24 C23 -1.9(5) . . . . ?
P1 C19 C24 C23 -178.6(3) . . . . ?
C22 C23 C24 C19 2.1(5) . . . . ?
C13 P1 C25 C26 -96.8(2) . . . . ?
C19 P1 C25 C26 158.5(2) . . . . ?
Ru1 P1 C25 C26 35.7(2) . . . . ?
P1 C25 C26 P2 -53.9(3) . . . . ?
C27 P2 C26 C25 -75.1(3) . . . . ?
C33 P2 C26 C25 -178.7(2) . . . . ?
Ru1 P2 C26 C25 47.2(2) . . . . ?
C26 P2 C27 C32 157.5(3) . . . . ?
C33 P2 C27 C32 -100.2(3) . . . . ?
Ru1 P2 C27 C32 42.7(3) . . . . ?
C26 P2 C27 C28 -24.9(3) . . . . ?
C33 P2 C27 C28 77.4(3) . . . . ?
Ru1 P2 C27 C28 -139.7(3) . . . . ?
C32 C27 C28 C29 0.7(5) . . . . ?
P2 C27 C28 C29 -176.9(3) . . . . ?
C27 C28 C29 C30 -0.1(6) . . . . ?
C28 C29 C30 C31 0.0(6) . . . . ?
C29 C30 C31 C32 -0.4(6) . . . . ?
C28 C27 C32 C31 -1.1(5) . . . . ?
P2 C27 C32 C31 176.6(3) . . . . ?
C30 C31 C32 C27 1.0(5) . . . . ?
C27 P2 C33 C38 19.3(3) . . . . ?
C26 P2 C33 C38 126.0(3) . . . . ?
Ru1 P2 C33 C38 -116.7(3) . . . . ?
C27 P2 C33 C34 -160.8(3) . . . . ?
C26 P2 C33 C34 -54.1(3) . . . . ?
Ru1 P2 C33 C34 63.3(3) . . . . ?
C38 C33 C34 C35 -3.1(5) . . . . ?
P2 C33 C34 C35 176.9(3) . . . . ?
C33 C34 C35 C36 2.6(5) . . . . ?
C34 C35 C36 C37 -0.1(6) . . . . ?
C35 C36 C37 C38 -1.7(6) . . . . ?
C34 C33 C38 C37 1.3(5) . . . . ?
P2 C33 C38 C37 -178.8(3) . . . . ?
C36 C37 C38 C33 1.1(6) . . . . ?
